data_4070859
loop_
_publ_author_name
'Fairchild, Robert M.'
'Holman, K. Travis'

_publ_section_title
;
 [(\h5-C5Me4CH2R)Ru(\h6-arene)]+and [(\h5-C5Me4CH2R)Ru(CH3CN)3]+Compounds
 Possessing Pendant Arms
;
_journal_issue 8
_journal_name_full Organometallics
_journal_page_first 1823
_journal_paper_doi 10.1021/om701084m
_journal_volume 27
_journal_year 2008
_chemical_formula_sum 'C16 H21 Cl O Ru'
_chemical_formula_weight 365.85
_chemical_name_common '[(Cp*OH)Ru(benzene)]Cl'
_chemical_name_systematic
; 
 ? 
;
_space_group_IT_number 36
_symmetry_cell_setting orthorhombic
_symmetry_space_group_name_Hall 'C 2c -2'
_symmetry_space_group_name_H-M 'C m c 21'
_atom_sites_solution_hydrogens geom
_atom_sites_solution_primary direct
_atom_sites_solution_secondary difmap
_audit_creation_method SHELXL-97
_cell_angle_alpha 90.00
_cell_angle_beta 90.00
_cell_angle_gamma 90.00
_cell_formula_units_Z 4
_cell_length_a 9.0438(5)
_cell_length_b 13.2365(7)
_cell_length_c 12.6151(7)
_cell_measurement_reflns_used 7484
_cell_measurement_temperature 163(2)
_cell_measurement_theta_max 56.588
_cell_measurement_theta_min 5.455
_cell_volume 1510.13(14)
_computing_cell_refinement 'SAINT, Bruker'
_computing_data_collection 'SMART, Bruker'
_computing_data_reduction 'SAINT, Bruker'
_computing_molecular_graphics 'X-SEED, L. Barbour (1999);http://x-seed.net/'
_computing_structure_refinement 'SHELXL-97 (Sheldrick, 1997)'
_computing_structure_solution 'SHELXS-97 (Sheldrick, 1990)'
_diffrn_ambient_temperature 163(2)
_diffrn_measured_fraction_theta_full 0.999
_diffrn_measured_fraction_theta_max 0.999
_diffrn_measurement_device_type 'SMART platform CCD, Bruker'
_diffrn_measurement_method 'omega scans'
_diffrn_radiation_monochromator graphite
_diffrn_radiation_source 'fine-focus sealed tube'
_diffrn_radiation_type MoK\a
_diffrn_radiation_wavelength 0.71073
_diffrn_reflns_av_R_equivalents 0.0289
_diffrn_reflns_av_sigmaI/netI 0.0262
_diffrn_reflns_limit_h_max 11
_diffrn_reflns_limit_h_min -11
_diffrn_reflns_limit_k_max 17
_diffrn_reflns_limit_k_min -17
_diffrn_reflns_limit_l_max 16
_diffrn_reflns_limit_l_min -16
_diffrn_reflns_number 6711
_diffrn_reflns_theta_full 28.00
_diffrn_reflns_theta_max 28.00
_diffrn_reflns_theta_min 2.73
_exptl_absorpt_coefficient_mu 1.205
_exptl_absorpt_correction_T_max 0.8124
_exptl_absorpt_correction_T_min 0.5842
_exptl_absorpt_correction_type multi-scan
_exptl_absorpt_process_details 'SADABS, G. Sheldrick (1999)'
_exptl_crystal_colour clear
_exptl_crystal_density_diffrn 1.609
_exptl_crystal_density_method 'not measured'
_exptl_crystal_description needle
_exptl_crystal_F_000 744
_exptl_crystal_size_max 0.50
_exptl_crystal_size_mid 0.26
_exptl_crystal_size_min 0.18
_refine_diff_density_max 0.452
_refine_diff_density_min -0.245
_refine_diff_density_rms 0.062
_refine_ls_abs_structure_details 'Flack H D (1983), Acta Cryst. A39, 876-881'
_refine_ls_abs_structure_Flack -0.01(4)
_refine_ls_extinction_method none
_refine_ls_goodness_of_fit_ref 1.048
_refine_ls_hydrogen_treatment mixed
_refine_ls_matrix_type full
_refine_ls_number_parameters 142
_refine_ls_number_reflns 1914
_refine_ls_number_restraints 1
_refine_ls_restrained_S_all 1.048
_refine_ls_R_factor_all 0.0230
_refine_ls_R_factor_gt 0.0196
_refine_ls_shift/su_max 0.000
_refine_ls_shift/su_mean 0.000
_refine_ls_structure_factor_coef Fsqd
_refine_ls_weighting_details 'calc w=1/[\s^2^(Fo^2^)+(0.0297P)^2^+0.1475P] where P=(Fo^2^+2Fc^2^)/3'
_refine_ls_weighting_scheme calc
_refine_ls_wR_factor_gt 0.0466
_refine_ls_wR_factor_ref 0.0474
_reflns_number_gt 1789
_reflns_number_total 1914
_reflns_threshold_expression >2sigma(I)
_cod_data_source_file om701084m-ccdc634127.cif
_cod_data_source_block CpOH
_cod_depositor_comments
;
The following automatic conversions were performed:

'_symmetry_cell_setting' value 'Orthorhombic' changed to
'orthorhombic' according to
/home/saulius/struct/CIF-dictionaries/cif_core.dic dictionary named
'cif_core.dic' version 2.4.1 from 2010-06-29.

Automatic conversion script
Id: cif_fix_values 1715 2011-07-08 13:25:40Z adriana 
;
_cod_original_sg_symbol_H-M Cmc21
_cod_database_code 4070859

loop_
_symmetry_equiv_pos_as_xyz
'x, y, z'
'-x, -y, z+1/2'
'-x, y, z'
'x, -y, z+1/2'
'x+1/2, y+1/2, z'
'-x+1/2, -y+1/2, z+1/2'
'-x+1/2, y+1/2, z'
'x+1/2, -y+1/2, z+1/2'

loop_
_atom_site_label
_atom_site_type_symbol
_atom_site_fract_x
_atom_site_fract_y
_atom_site_fract_z
_atom_site_U_iso_or_equiv
_atom_site_adp_type
_atom_site_occupancy
_atom_site_symmetry_multiplicity
_atom_site_calc_flag
_atom_site_refinement_flags
Ru1 Ru 0.0000 0.125182(16) -0.01091(2) 0.01399(7) Uani 1 2 d S
Cl1 Cl 0.0000 0.45897(7) -0.41466(8) 0.02973(19) Uani 1 2 d S
C2 C 0.1295(4) 0.0939(3) -0.1537(2) 0.0175(5) Uani 1 1 d .
C9 C 0.1337(5) 0.1199(2) 0.1339(3) 0.0272(9) Uani 1 1 d .
C1 C 0.0000 0.1520(3) -0.1812(3) 0.0185(7) Uani 1 2 d S
C7 C 0.0000 0.2705(3) 0.0791(3) 0.0311(8) Uani 1 2 d S
C10 C 0.0000 0.0698(3) 0.1521(3) 0.0270(8) Uani 1 2 d S
C4 C 0.0000 0.2522(3) -0.2357(3) 0.0232(7) Uani 1 2 d S
C3 C 0.0792(3) 0.00087(17) -0.10786(19) 0.0178(4) Uani 1 1 d .
C5 C 0.2871(3) 0.1211(2) -0.1740(2) 0.0265(5) Uani 1 1 d .
C8 C 0.1343(3) 0.2199(2) 0.0977(2) 0.0287(6) Uani 1 1 d .
C6 C 0.1770(3) -0.0826(2) -0.0702(2) 0.0279(6) Uani 1 1 d .
O1 O 0.0000 0.2355(2) -0.3468(2) 0.0251(6) Uani 1 2 d S
H6B H 0.128(3) -0.119(2) -0.029(3) 0.028(9) Uiso 1 1 d .
H9 H 0.220(4) 0.088(3) 0.131(3) 0.028(7) Uiso 1 1 d .
H5A H 0.293(3) 0.185(2) -0.181(2) 0.019(7) Uiso 1 1 d .
H4A H 0.076(3) 0.290(2) -0.212(3) 0.029(8) Uiso 1 1 d .
H5B H 0.342(3) 0.099(2) -0.123(3) 0.022(8) Uiso 1 1 d .
H11 H 0.196(5) -0.125(3) -0.124(4) 0.058(13) Uiso 1 1 d .
H6A H 0.273(3) -0.059(2) -0.042(2) 0.027(7) Uiso 1 1 d .
H5C H 0.321(4) 0.081(3) -0.237(3) 0.039(9) Uiso 1 1 d .
H1 H 0.0000 0.275(4) -0.369(4) 0.023(14) Uiso 1 2 d S
H10 H 0.0000 0.010(5) 0.155(5) 0.047(15) Uiso 1 2 d S
H7 H 0.0000 0.335(5) 0.055(4) 0.055(15) Uiso 1 2 d S
H8 H 0.227(4) 0.250(2) 0.078(2) 0.034(8) Uiso 1 1 d .

loop_
_atom_site_aniso_label
_atom_site_aniso_U_11
_atom_site_aniso_U_22
_atom_site_aniso_U_33
_atom_site_aniso_U_23
_atom_site_aniso_U_13
_atom_site_aniso_U_12
Ru1 0.01537(10) 0.01417(10) 0.01243(10) -0.00014(12) 0.000 0.000
Cl1 0.0225(4) 0.0261(4) 0.0406(5) 0.0091(4) 0.000 0.000
C2 0.0210(14) 0.0178(12) 0.0137(12) -0.0032(10) 0.0003(10) 0.0023(11)
C9 0.0249(15) 0.039(2) 0.0182(14) -0.0043(11) -0.0049(12) 0.0081(11)
C1 0.0260(17) 0.0184(16) 0.0109(14) -0.0010(12) 0.000 0.000
C7 0.051(2) 0.022(2) 0.020(2) -0.0061(15) 0.000 0.000
C10 0.042(2) 0.023(2) 0.0167(16) 0.0046(14) 0.000 0.000
C4 0.0287(19) 0.0222(18) 0.0188(16) 0.0004(13) 0.000 0.000
C3 0.0247(12) 0.0149(10) 0.0137(10) -0.0026(8) 0.0007(9) 0.0020(9)
C5 0.0239(13) 0.0284(15) 0.0272(14) -0.0002(11) 0.0045(12) 0.0018(12)
C8 0.0285(13) 0.0390(15) 0.0185(11) -0.0090(11) 0.0000(10) -0.0138(11)
C6 0.0326(14) 0.0214(13) 0.0298(15) -0.0008(11) 0.0002(12) 0.0059(11)
O1 0.0368(15) 0.0223(15) 0.0162(12) 0.0074(11) 0.000 0.000

loop_
_atom_type_symbol
_atom_type_description
_atom_type_scat_dispersion_real
_atom_type_scat_dispersion_imag
_atom_type_scat_source
C C 0.0033 0.0016 'International Tables Vol C Tables 4.2.6.8 and 6.1.1.4'
H H 0.0000 0.0000 'International Tables Vol C Tables 4.2.6.8 and 6.1.1.4'
O O 0.0106 0.0060 'International Tables Vol C Tables 4.2.6.8 and 6.1.1.4'
Cl Cl 0.1484 0.1585 'International Tables Vol C Tables 4.2.6.8 and 6.1.1.4'
Ru Ru -1.2594 0.8363 'International Tables Vol C Tables 4.2.6.8 and 6.1.1.4'

loop_
_geom_angle_atom_site_label_1
_geom_angle_atom_site_label_2
_geom_angle_atom_site_label_3
_geom_angle
_geom_angle_site_symmetry_1
_geom_angle_site_symmetry_3
C3 Ru1 C3 38.51(12) 3 .
C3 Ru1 C1 64.39(11) 3 .
C3 Ru1 C1 64.39(11) . .
C3 Ru1 C10 106.04(12) 3 .
C3 Ru1 C10 106.04(12) . .
C1 Ru1 C10 169.77(13) . .
C3 Ru1 C2 38.40(11) 3 3
C3 Ru1 C2 64.49(11) . 3
C1 Ru1 C2 38.62(10) . 3
C10 Ru1 C2 135.38(11) . 3
C3 Ru1 C2 64.49(11) 3 .
C3 Ru1 C2 38.40(11) . .
C1 Ru1 C2 38.62(10) . .
C10 Ru1 C2 135.38(11) . .
C2 Ru1 C2 64.73(17) 3 .
C3 Ru1 C9 128.84(10) 3 .
C3 Ru1 C9 105.27(11) . .
C1 Ru1 C9 145.85(11) . .
C10 Ru1 C9 37.26(11) . .
C2 Ru1 C9 167.24(11) 3 .
C2 Ru1 C9 112.63(9) . .
C3 Ru1 C9 105.27(11) 3 3
C3 Ru1 C9 128.84(10) . 3
C1 Ru1 C9 145.85(11) . 3
C10 Ru1 C9 37.26(11) . 3
C2 Ru1 C9 112.63(9) 3 3
C2 Ru1 C9 167.24(11) . 3
C9 Ru1 C9 66.9(2) . 3
C3 Ru1 C8 163.00(9) 3 .
C3 Ru1 C8 126.54(10) . .
C1 Ru1 C8 121.15(10) . .
C10 Ru1 C8 66.91(12) . .
C2 Ru1 C8 155.27(12) 3 .
C2 Ru1 C8 108.81(11) . .
C9 Ru1 C8 37.01(11) . .
C9 Ru1 C8 78.76(12) 3 .
C3 Ru1 C8 126.54(10) 3 3
C3 Ru1 C8 163.00(9) . 3
C1 Ru1 C8 121.15(10) . 3
C10 Ru1 C8 66.91(12) . 3
C2 Ru1 C8 108.81(11) 3 3
C2 Ru1 C8 155.27(12) . 3
C9 Ru1 C8 78.76(12) . 3
C9 Ru1 C8 37.01(11) 3 3
C8 Ru1 C8 66.36(14) . 3
C3 Ru1 C7 159.85(7) 3 .
C3 Ru1 C7 159.85(7) . .
C1 Ru1 C7 111.17(14) . .
C10 Ru1 C7 79.06(15) . .
C2 Ru1 C7 125.56(12) 3 .
C2 Ru1 C7 125.56(12) . .
C9 Ru1 C7 66.66(11) . .
C9 Ru1 C7 66.66(11) 3 .
C8 Ru1 C7 36.83(8) . .
C8 Ru1 C7 36.83(8) 3 .
C3 C2 C1 107.3(3) . .
C3 C2 C5 125.4(3) . .
C1 C2 C5 127.2(3) . .
C3 C2 Ru1 70.17(15) . .
C1 C2 Ru1 70.29(18) . .
C5 C2 Ru1 127.4(2) . .
C10 C9 C8 120.4(3) . .
C10 C9 Ru1 71.0(2) . .
C8 C9 Ru1 72.58(18) . .
C2 C1 C2 108.4(3) 3 .
C2 C1 C4 125.72(17) 3 .
C2 C1 C4 125.72(17) . .
C2 C1 Ru1 71.09(17) 3 .
C2 C1 Ru1 71.09(17) . .
C4 C1 Ru1 126.7(2) . .
C8 C7 C8 119.4(4) 3 .
C8 C7 Ru1 71.04(18) 3 .
C8 C7 Ru1 71.04(18) . .
C9 C10 C9 119.8(4) . 3
C9 C10 Ru1 71.7(2) . .
C9 C10 Ru1 71.7(2) 3 .
O1 C4 C1 108.4(3) . .
C3 C3 C2 108.51(16) 3 .
C3 C3 C6 126.33(15) 3 .
C2 C3 C6 125.1(2) . .
C3 C3 Ru1 70.75(6) 3 .
C2 C3 Ru1 71.43(15) . .
C6 C3 Ru1 125.25(18) . .
C9 C8 C7 120.1(3) . .
C9 C8 Ru1 70.41(18) . .
C7 C8 Ru1 72.13(18) . .

loop_
_geom_bond_atom_site_label_1
_geom_bond_atom_site_label_2
_geom_bond_distance
_geom_bond_site_symmetry_2
Ru1 C3 2.172(2) 3
Ru1 C3 2.172(2) .
Ru1 C1 2.178(3) .
Ru1 C10 2.183(4) .
Ru1 C2 2.188(3) 3
Ru1 C2 2.188(3) .
Ru1 C9 2.192(4) .
Ru1 C9 2.192(4) 3
Ru1 C8 2.220(2) .
Ru1 C8 2.220(2) 3
Ru1 C7 2.234(4) .
C2 C3 1.434(4) .
C2 C1 1.444(4) .
C2 C5 1.492(4) .
C9 C10 1.397(4) .
C9 C8 1.400(4) .
C1 C2 1.444(4) 3
C1 C4 1.494(5) .
C7 C8 1.407(3) 3
C7 C8 1.407(3) .
C10 C9 1.397(4) 3
C4 O1 1.419(4) .
C3 C3 1.432(5) 3
C3 C6 1.493(3) .
